data_2022983
loop_
_publ_author_name
'Sadikhova, Nurlana D.'
'Atio&#x11f;lu, Zeliha'
'Guliyeva, Narmina A.'
'Shelukho, Evgeniya R.'
'Polyanskaya, Darya K.'
'Khrustalev, Victor N.'
'Akkurt, Mehmet'
'Bhattarai, Ajaya'

_publ_section_title
;
 Crystal structure and Hirshfeld surface analysis of
 3-benzyl-2-[bis(1<i>H</i>-pyrrol-2-yl)methyl]thiophene.
;
_journal_coeditor_code JY2043
_journal_issue 'Pt 1'
_journal_name_full 'Acta crystallographica. Section E, Crystallographic communications'
_journal_page_first 72
_journal_page_last 77
_journal_paper_doi 10.1107/S2056989023010800
_journal_volume 80
_journal_year 2024
_chemical_absolute_configuration ad
_chemical_formula_iupac 'C20 H18 N2 S'
_chemical_formula_moiety 'C20 H18 N2 S'
_chemical_formula_sum 'C20 H18 N2 S'
_chemical_formula_weight 318.42
_chemical_name_systematic
;
3-Benzyl-2-[bis(1<i>H</i>-pyrrol-2-yl)methyl]thiophene
;
_space_group_crystal_system tetragonal
_space_group_IT_number 78
_space_group_name_Hall 'P 4cw'
_space_group_name_H-M_alt 'P 43'
_atom_sites_solution_hydrogens mixed
_atom_sites_solution_primary difmap
_atom_sites_solution_secondary difmap
_audit_creation_method SHELXL-2013
_cell_angle_alpha 90
_cell_angle_beta 90
_cell_angle_gamma 90
_cell_formula_units_Z 8
_cell_length_a 7.74413(3)
_cell_length_b 7.74413(3)
_cell_length_c 53.4131(3)
_cell_measurement_reflns_used 21419
_cell_measurement_temperature 100(2)
_cell_measurement_theta_max 79.7
_cell_measurement_theta_min 3.3
_cell_volume 3203.27(3)
_computing_cell_refinement
;
CrysAlisPro 1.171.41.117a (Rigaku OD, 2021)
;
_computing_data_collection
;
CrysAlisPro 1.171.41.117a (Rigaku OD, 2021)
;
_computing_data_reduction
;
CrysAlisPro 1.171.41.117a (Rigaku OD, 2021)
;
_computing_molecular_graphics
;
ORTEP-3 for Windows (Farrugia, 2012)
;
_computing_publication_material
;
PLATON (Spek, 2020)
;
_computing_structure_refinement
;
<i>SHELXL2016/6</i> (Sheldrick, 2015b)
;
_computing_structure_solution
;
<i>SHELXT2016/6</i> (Sheldrick, 2015a)
;
_diffrn_ambient_temperature 100(2)
_diffrn_measured_fraction_theta_full 1.000
_diffrn_measured_fraction_theta_max 0.996
_diffrn_measurement_device_type 'Rigaku XtaLAB Synergy-S, HyPix-6000HE area-detector'
_diffrn_measurement_method '\f and \w'
_diffrn_radiation_type CuK\a
_diffrn_radiation_wavelength 1.54184
_diffrn_reflns_av_R_equivalents 0.0335
_diffrn_reflns_av_unetI/netI 0.0258
_diffrn_reflns_limit_h_max 9
_diffrn_reflns_limit_h_min -9
_diffrn_reflns_limit_k_max 9
_diffrn_reflns_limit_k_min -9
_diffrn_reflns_limit_l_max 67
_diffrn_reflns_limit_l_min -48
_diffrn_reflns_number 25893
_diffrn_reflns_theta_full 67.684
_diffrn_reflns_theta_max 79.958
_diffrn_reflns_theta_min 3.310
_diffrn_source 'micro-focus sealed X-ray tube'
_exptl_absorpt_coefficient_mu 1.780
_exptl_absorpt_correction_T_max 1.000
_exptl_absorpt_correction_T_min 0.724
_exptl_absorpt_correction_type multi-scan
_exptl_absorpt_process_details
;
(CrysAlisPro; Rigaku OD, 2021)
;
_exptl_crystal_colour yellow
_exptl_crystal_density_diffrn 1.321
_exptl_crystal_description prism
_exptl_crystal_F_000 1344
_exptl_crystal_size_max 0.18
_exptl_crystal_size_mid 0.15
_exptl_crystal_size_min 0.12
_refine_diff_density_max 0.322
_refine_diff_density_min -0.232
_refine_ls_abs_structure_details
;
Flack <i>x</i> determined using 1866 quotients
[(<i>I</i>^+^)-(<i>I</i>^-^)]/[(<i>I</i>^+^)+(<i>I</i>^-^)]
(Parsons <i>et al.</i>,  2013)
;
_refine_ls_abs_structure_Flack 0.003(10)
_refine_ls_extinction_coef 0.00026(3)
_refine_ls_extinction_expression Fc^*^=kFc[1+0.001xFc^2^\l^3^/sin(2\q)]^-1/4^
_refine_ls_extinction_method SHELXL
_refine_ls_goodness_of_fit_ref 1.029
_refine_ls_hydrogen_treatment mixed
_refine_ls_matrix_type full
_refine_ls_number_parameters 428
_refine_ls_number_reflns 5429
_refine_ls_number_restraints 1
_refine_ls_restrained_S_all 1.029
_refine_ls_R_factor_all 0.0294
_refine_ls_R_factor_gt 0.0290
_refine_ls_shift/su_max 0.001
_refine_ls_shift/su_mean 0.000
_refine_ls_structure_factor_coef Fsqd
_refine_ls_weighting_details 'w=1/[\s^2^(Fo^2^)+(0.0493P)^2^+0.7104P] where P=(Fo^2^+2Fc^2^)/3'
_refine_ls_weighting_scheme calc
_refine_ls_wR_factor_gt 0.0765
_refine_ls_wR_factor_ref 0.0770
_reflns_number_gt 5366
_reflns_number_total 5429
_reflns_threshold_expression 'I > 2\s(I)'
_cod_data_source_file jy2043sup1.cif
_cod_data_source_block I
_cod_depositor_comments 'Adding full bibliography for 2022983.cif.'
_cod_database_code 2022983
_cod_database_fobs_code 2022983
_shelx_space_group_comment
;
The symmetry employed for this shelxl refinement is uniquely defined
by the following loop, which should always be used as a source of
symmetry information in preference to the above space-group names.
They are only intended as comments.
;
_shelx_estimated_absorpt_t_min 0.740
_shelx_estimated_absorpt_t_max 0.815
_shelxl_version_number .2013

loop_
_space_group_symop_operation_xyz
'x, y, z'
'-y, x, z+3/4'
'-x, -y, z+1/2'
'y, -x, z+1/4'

loop_
_atom_site_type_symbol
_atom_site_label
_atom_site_fract_x
_atom_site_fract_y
_atom_site_fract_z
_atom_site_U_iso_or_equiv
_atom_site_adp_type
_atom_site_calc_flag
_atom_site_occupancy
_atom_site_disorder_assembly
_atom_site_disorder_group
S S1 0.18679(6) 1.05845(6) 0.55945(2) 0.01754(12) Uani d 1 . .
N N1 0.6884(2) 0.8179(2) 0.52180(4) 0.0144(3) Uani d 1 . .
H H1N 0.667(4) 0.712(4) 0.5175(6) 0.017 Uiso d 1 . .
N N2 0.2448(2) 0.7561(2) 0.51944(4) 0.0156(3) Uani d 1 . .
H H2N 0.253(4) 0.854(4) 0.5127(6) 0.019 Uiso d 1 . .
C C1 0.4553(3) 0.8123(2) 0.55478(4) 0.0142(4) Uani d 1 . .
H H1 0.5195 0.7343 0.5664 0.017 Uiso calc 1 . .
C C2 0.3604(3) 0.9414(3) 0.57107(4) 0.0145(4) Uani d 1 . .
C C3 0.4018(3) 0.9926(3) 0.59474(4) 0.0161(4) Uani d 1 . .
C C4 0.2925(3) 1.1294(3) 0.60345(4) 0.0191(4) Uani d 1 . .
H H4 0.3031 1.1805 0.6195 0.023 Uiso calc 1 . .
C C5 0.1722(3) 1.1786(3) 0.58638(5) 0.0198(4) Uani d 1 . .
H H5 0.0903 1.2681 0.5890 0.024 Uiso calc 1 . .
C C6 0.5431(3) 0.9154(3) 0.61070(4) 0.0176(4) Uani d 1 . .
H H6A 0.6237 1.0080 0.6159 0.021 Uiso calc 1 . .
H H6B 0.6088 0.8307 0.6006 0.021 Uiso calc 1 . .
C C7 0.4729(3) 0.8264(3) 0.63390(5) 0.0159(4) Uani d 1 . .
C C8 0.5202(3) 0.8793(3) 0.65777(5) 0.0194(4) Uani d 1 . .
H H8 0.5985 0.9728 0.6597 0.023 Uiso calc 1 . .
C C9 0.4541(3) 0.7964(3) 0.67890(5) 0.0224(5) Uani d 1 . .
H H9 0.4865 0.8348 0.6951 0.027 Uiso calc 1 . .
C C10 0.3415(3) 0.6587(3) 0.67638(5) 0.0224(5) Uani d 1 . .
H H10 0.2976 0.6018 0.6908 0.027 Uiso calc 1 . .
C C11 0.2933(3) 0.6044(3) 0.65259(5) 0.0225(5) Uani d 1 . .
H H11 0.2159 0.5101 0.6507 0.027 Uiso calc 1 . .
C C12 0.3579(3) 0.6878(3) 0.63148(5) 0.0204(4) Uani d 1 . .
H H12 0.3238 0.6502 0.6153 0.024 Uiso calc 1 . .
C C13 0.5903(2) 0.9037(2) 0.53919(4) 0.0134(4) Uani d 1 . .
C C14 0.6455(3) 1.0726(3) 0.53961(4) 0.0164(4) Uani d 1 . .
H H14 0.6009 1.1623 0.5499 0.020 Uiso calc 1 . .
C C15 0.7816(3) 1.0884(3) 0.52183(5) 0.0173(4) Uani d 1 . .
H H15 0.8446 1.1904 0.5180 0.021 Uiso calc 1 . .
C C16 0.8047(3) 0.9288(3) 0.51117(4) 0.0162(4) Uani d 1 . .
H H16 0.8870 0.9004 0.4986 0.019 Uiso calc 1 . .
C C17 0.3384(2) 0.6979(3) 0.53944(4) 0.0144(4) Uani d 1 . .
C C18 0.2996(3) 0.5255(3) 0.54269(5) 0.0180(4) Uani d 1 . .
H H18 0.3461 0.4513 0.5552 0.022 Uiso calc 1 . .
C C19 0.1777(3) 0.4791(3) 0.52405(5) 0.0195(5) Uani d 1 . .
H H19 0.1273 0.3683 0.5217 0.023 Uiso calc 1 . .
C C20 0.1457(3) 0.6246(3) 0.50987(5) 0.0178(4) Uani d 1 . .
H H20 0.0692 0.6324 0.4960 0.021 Uiso calc 1 . .
S S2 0.75956(6) 1.06184(6) 0.44014(2) 0.01709(12) Uani d 1 . .
N N3 0.5130(2) 0.5712(2) 0.47912(4) 0.0155(3) Uani d 1 . .
H H3N 0.406(4) 0.596(4) 0.4827(6) 0.019 Uiso d 1 . .
N N4 0.4526(2) 1.0157(2) 0.47943(4) 0.0146(3) Uani d 1 . .
H H4N 0.563(4) 1.018(4) 0.4851(6) 0.018 Uiso d 1 . .
C C21 0.5097(2) 0.7967(2) 0.44507(4) 0.0133(4) Uani d 1 . .
H H21 0.4324 0.7315 0.4334 0.016 Uiso calc 1 . .
C C22 0.6404(3) 0.8894(2) 0.42877(4) 0.0143(4) Uani d 1 . .
C C23 0.6913(3) 0.8456(3) 0.40510(4) 0.0155(4) Uani d 1 . .
C C24 0.8293(3) 0.9530(3) 0.39620(5) 0.0189(4) Uani d 1 . .
H H24 0.8801 0.9410 0.3801 0.023 Uiso calc 1 . .
C C25 0.8798(3) 1.0738(3) 0.41317(5) 0.0195(4) Uani d 1 . .
H H25 0.9702 1.1545 0.4104 0.023 Uiso calc 1 . .
C C26 0.6123(3) 0.7043(3) 0.38929(4) 0.0176(4) Uani d 1 . .
H H26A 0.5272 0.6397 0.3995 0.021 Uiso calc 1 . .
H H26B 0.7039 0.6226 0.3841 0.021 Uiso calc 1 . .
C C27 0.5235(3) 0.7752(3) 0.36613(4) 0.0167(4) Uani d 1 . .
C C28 0.5778(3) 0.7287(3) 0.34221(5) 0.0197(4) Uani d 1 . .
H H28 0.6717 0.6510 0.3403 0.024 Uiso calc 1 . .
C C29 0.4953(3) 0.7956(3) 0.32102(5) 0.0224(5) Uani d 1 . .
H H29 0.5339 0.7635 0.3048 0.027 Uiso calc 1 . .
C C30 0.3575(3) 0.9084(3) 0.32360(5) 0.0221(5) Uani d 1 . .
H H30 0.3011 0.9534 0.3092 0.027 Uiso calc 1 . .
C C31 0.3025(3) 0.9549(3) 0.34739(5) 0.0218(5) Uani d 1 . .
H H31 0.2078 1.0318 0.3493 0.026 Uiso calc 1 . .
C C32 0.3852(3) 0.8897(3) 0.36853(5) 0.0195(4) Uani d 1 . .
H H32 0.3472 0.9234 0.3847 0.023 Uiso calc 1 . .
C C33 0.5996(3) 0.6628(3) 0.46113(4) 0.0141(4) Uani d 1 . .
C C34 0.7663(3) 0.6010(3) 0.46030(5) 0.0171(4) Uani d 1 . .
H H34 0.8557 0.6398 0.4495 0.021 Uiso calc 1 . .
C C35 0.7796(3) 0.4683(3) 0.47860(5) 0.0177(4) Uani d 1 . .
H H35 0.8798 0.4021 0.4823 0.021 Uiso calc 1 . .
C C36 0.6219(3) 0.4531(3) 0.48999(4) 0.0163(4) Uani d 1 . .
H H36 0.5931 0.3750 0.5030 0.020 Uiso calc 1 . .
C C37 0.3946(3) 0.9145(2) 0.46007(4) 0.0140(4) Uani d 1 . .
C C38 0.2205(3) 0.9467(3) 0.45723(4) 0.0162(4) Uani d 1 . .
H H38 0.1461 0.8951 0.4452 0.019 Uiso calc 1 . .
C C39 0.1728(3) 1.0709(3) 0.47547(5) 0.0178(4) Uani d 1 . .
H H39 0.0606 1.1174 0.4780 0.021 Uiso calc 1 . .
C C40 0.3186(3) 1.1115(3) 0.48886(4) 0.0167(4) Uani d 1 . .
H H40 0.3254 1.1917 0.5023 0.020 Uiso calc 1 . .

loop_
_atom_site_aniso_label
_atom_site_aniso_U_11
_atom_site_aniso_U_22
_atom_site_aniso_U_33
_atom_site_aniso_U_12
_atom_site_aniso_U_13
_atom_site_aniso_U_23
S1 0.0165(2) 0.0187(2) 0.0175(3) 0.00554(16) 0.00010(19) 0.00311(19)
N1 0.0122(7) 0.0127(8) 0.0183(9) -0.0003(6) 0.0008(7) -0.0008(7)
N2 0.0155(8) 0.0125(8) 0.0189(9) -0.0009(6) -0.0012(7) 0.0011(7)
C1 0.0134(8) 0.0126(8) 0.0165(11) 0.0008(7) 0.0005(8) 0.0017(8)
C2 0.0118(8) 0.0141(9) 0.0177(10) 0.0003(7) 0.0016(8) 0.0030(8)
C3 0.0127(8) 0.0169(9) 0.0188(11) -0.0003(7) 0.0027(8) 0.0018(8)
C4 0.0197(9) 0.0198(10) 0.0177(11) 0.0013(8) 0.0047(8) -0.0011(8)
C5 0.0184(10) 0.0180(10) 0.0230(12) 0.0052(7) 0.0054(9) 0.0022(8)
C6 0.0144(9) 0.0226(10) 0.0158(10) 0.0002(7) 0.0000(8) 0.0011(8)
C7 0.0115(8) 0.0185(9) 0.0177(10) 0.0041(7) -0.0007(7) 0.0020(8)
C8 0.0190(10) 0.0200(10) 0.0192(11) 0.0019(8) -0.0014(8) -0.0014(8)
C9 0.0243(11) 0.0265(11) 0.0165(12) 0.0062(9) -0.0007(9) 0.0003(9)
C10 0.0171(10) 0.0274(11) 0.0227(12) 0.0057(8) 0.0048(9) 0.0062(9)
C11 0.0149(9) 0.0246(11) 0.0281(13) 0.0004(8) -0.0006(9) 0.0045(9)
C12 0.0160(9) 0.0248(10) 0.0203(11) 0.0012(8) -0.0029(8) -0.0003(9)
C13 0.0112(8) 0.0142(9) 0.0148(10) 0.0012(7) -0.0013(7) -0.0003(7)
C14 0.0155(9) 0.0139(9) 0.0198(11) -0.0003(7) 0.0015(8) -0.0006(8)
C15 0.0137(9) 0.0167(9) 0.0216(12) -0.0026(7) -0.0006(8) 0.0028(8)
C16 0.0118(9) 0.0182(9) 0.0187(11) 0.0007(7) -0.0001(8) 0.0021(8)
C17 0.0128(8) 0.0127(9) 0.0177(10) 0.0005(6) 0.0023(8) 0.0008(7)
C18 0.0168(9) 0.0136(9) 0.0237(12) 0.0014(7) 0.0034(8) 0.0021(8)
C19 0.0145(9) 0.0135(9) 0.0305(13) -0.0027(7) 0.0049(9) -0.0030(9)
C20 0.0128(9) 0.0174(9) 0.0234(12) -0.0010(7) 0.0017(8) -0.0036(8)
S2 0.0176(2) 0.0167(2) 0.0169(2) -0.00542(17) -0.00261(18) -0.00039(18)
N3 0.0128(8) 0.0136(8) 0.0203(10) -0.0009(6) 0.0003(7) 0.0014(7)
N4 0.0118(8) 0.0137(7) 0.0184(9) 0.0005(6) -0.0018(7) -0.0013(7)
C21 0.0126(8) 0.0121(8) 0.0152(10) -0.0001(7) -0.0002(7) 0.0002(7)
C22 0.0132(8) 0.0126(8) 0.0171(11) 0.0000(6) -0.0024(8) 0.0009(8)
C23 0.0160(9) 0.0118(8) 0.0185(11) 0.0003(7) -0.0025(8) 0.0018(8)
C24 0.0202(10) 0.0190(10) 0.0174(11) -0.0002(8) 0.0015(8) 0.0037(8)
C25 0.0179(9) 0.0189(10) 0.0216(11) -0.0048(7) -0.0009(8) 0.0049(8)
C26 0.0236(10) 0.0140(9) 0.0151(11) 0.0003(7) -0.0006(8) -0.0006(8)
C27 0.0204(9) 0.0126(9) 0.0171(11) -0.0038(7) -0.0007(8) -0.0002(8)
C28 0.0201(10) 0.0192(10) 0.0197(12) -0.0020(8) 0.0011(8) -0.0014(8)
C29 0.0276(11) 0.0232(11) 0.0165(11) -0.0065(9) 0.0008(9) -0.0013(9)
C30 0.0275(11) 0.0173(9) 0.0214(12) -0.0063(8) -0.0076(9) 0.0036(9)
C31 0.0240(11) 0.0145(9) 0.0268(13) -0.0006(8) -0.0050(9) -0.0007(8)
C32 0.0246(10) 0.0159(9) 0.0181(11) -0.0009(8) -0.0010(9) -0.0032(8)
C33 0.0150(9) 0.0123(8) 0.0149(10) -0.0001(7) -0.0010(8) 0.0003(7)
C34 0.0145(9) 0.0150(9) 0.0219(11) 0.0015(7) 0.0028(8) 0.0008(8)
C35 0.0170(9) 0.0124(9) 0.0237(12) 0.0028(7) -0.0013(9) -0.0005(8)
C36 0.0184(10) 0.0111(8) 0.0194(11) -0.0012(7) -0.0012(8) 0.0018(8)
C37 0.0138(9) 0.0126(8) 0.0157(10) -0.0004(7) -0.0008(7) 0.0018(7)
C38 0.0127(9) 0.0162(9) 0.0196(11) -0.0005(7) -0.0015(8) 0.0023(8)
C39 0.0133(9) 0.0159(9) 0.0244(12) 0.0021(7) 0.0036(8) 0.0046(8)
C40 0.0182(9) 0.0125(9) 0.0194(11) 0.0016(7) 0.0035(8) -0.0003(8)

loop_
_atom_type_symbol
_atom_type_description
_atom_type_scat_dispersion_real
_atom_type_scat_dispersion_imag
_atom_type_scat_source
C C 0.0181 0.0091 'International Tables Vol C Tables 4.2.6.8 and 6.1.1.4'
H H 0.0000 0.0000 'International Tables Vol C Tables 4.2.6.8 and 6.1.1.4'
N N 0.0311 0.0180 'International Tables Vol C Tables 4.2.6.8 and 6.1.1.4'
S S 0.3331 0.5567 'International Tables Vol C Tables 4.2.6.8 and 6.1.1.4'

loop_
_geom_angle_atom_site_label_1
_geom_angle_atom_site_label_2
_geom_angle_atom_site_label_3
_geom_angle_site_symmetry_1
_geom_angle_site_symmetry_3
_geom_angle
_geom_angle_publ_flag
C5 S1 C2 . . 91.97(11) ?
C16 N1 C13 . . 109.97(17) ?
C16 N1 H1N . . 128(2) ?
C13 N1 H1N . . 122(2) ?
C17 N2 C20 . . 110.05(18) ?
C17 N2 H2N . . 126(2) ?
C20 N2 H2N . . 124(2) ?
C17 C1 C13 . . 113.00(18) ?
C17 C1 C2 . . 114.11(16) ?
C13 C1 C2 . . 110.00(16) ?
C17 C1 H1 . . 106.4 ?
C13 C1 H1 . . 106.4 ?
C2 C1 H1 . . 106.4 ?
C3 C2 C1 . . 127.62(18) ?
C3 C2 S1 . . 111.20(16) ?
C1 C2 S1 . . 120.97(17) ?
C2 C3 C4 . . 112.14(19) ?
C2 C3 C6 . . 125.35(19) ?
C4 C3 C6 . . 122.5(2) ?
C5 C4 C3 . . 113.3(2) ?
C5 C4 H4 . . 123.4 ?
C3 C4 H4 . . 123.4 ?
C4 C5 S1 . . 111.42(17) ?
C4 C5 H5 . . 124.3 ?
S1 C5 H5 . . 124.3 ?
C3 C6 C7 . . 112.39(17) ?
C3 C6 H6A . . 109.1 ?
C7 C6 H6A . . 109.1 ?
C3 C6 H6B . . 109.1 ?
C7 C6 H6B . . 109.1 ?
H6A C6 H6B . . 107.9 ?
C8 C7 C12 . . 118.6(2) ?
C8 C7 C6 . . 121.4(2) ?
C12 C7 C6 . . 120.0(2) ?
C7 C8 C9 . . 120.7(2) ?
C7 C8 H8 . . 119.7 ?
C9 C8 H8 . . 119.7 ?
C10 C9 C8 . . 120.5(2) ?
C10 C9 H9 . . 119.8 ?
C8 C9 H9 . . 119.8 ?
C9 C10 C11 . . 119.4(2) ?
C9 C10 H10 . . 120.3 ?
C11 C10 H10 . . 120.3 ?
C10 C11 C12 . . 120.3(2) ?
C10 C11 H11 . . 119.9 ?
C12 C11 H11 . . 119.9 ?
C11 C12 C7 . . 120.6(2) ?
C11 C12 H12 . . 119.7 ?
C7 C12 H12 . . 119.7 ?
N1 C13 C14 . . 107.44(18) ?
N1 C13 C1 . . 121.91(17) ?
C14 C13 C1 . . 130.59(19) ?
C13 C14 C15 . . 107.50(19) ?
C13 C14 H14 . . 126.3 ?
C15 C14 H14 . . 126.3 ?
C16 C15 C14 . . 107.19(19) ?
C16 C15 H15 . . 126.4 ?
C14 C15 H15 . . 126.4 ?
N1 C16 C15 . . 107.90(19) ?
N1 C16 H16 . . 126.0 ?
C15 C16 H16 . . 126.0 ?
N2 C17 C18 . . 107.57(19) ?
N2 C17 C1 . . 123.30(17) ?
C18 C17 C1 . . 129.1(2) ?
C17 C18 C19 . . 107.6(2) ?
C17 C18 H18 . . 126.2 ?
C19 C18 H18 . . 126.2 ?
C20 C19 C18 . . 107.31(19) ?
C20 C19 H19 . . 126.3 ?
C18 C19 H19 . . 126.3 ?
N2 C20 C19 . . 107.5(2) ?
N2 C20 H20 . . 126.2 ?
C19 C20 H20 . . 126.2 ?
C25 S2 C22 . . 92.07(11) ?
C33 N3 C36 . . 109.93(18) ?
C33 N3 H3N . . 120(2) ?
C36 N3 H3N . . 130(2) ?
C40 N4 C37 . . 109.73(18) ?
C40 N4 H4N . . 125.4(19) ?
C37 N4 H4N . . 124.8(19) ?
C37 C21 C33 . . 112.67(18) ?
C37 C21 C22 . . 114.41(16) ?
C33 C21 C22 . . 110.03(16) ?
C37 C21 H21 . . 106.4 ?
C33 C21 H21 . . 106.4 ?
C22 C21 H21 . . 106.4 ?
C23 C22 C21 . . 127.31(18) ?
C23 C22 S2 . . 111.21(15) ?
C21 C22 S2 . . 121.28(16) ?
C22 C23 C24 . . 112.16(19) ?
C22 C23 C26 . . 125.44(19) ?
C24 C23 C26 . . 122.4(2) ?
C25 C24 C23 . . 113.1(2) ?
C25 C24 H24 . . 123.5 ?
C23 C24 H24 . . 123.5 ?
C24 C25 S2 . . 111.47(16) ?
C24 C25 H25 . . 124.3 ?
S2 C25 H25 . . 124.3 ?
C23 C26 C27 . . 112.14(17) ?
C23 C26 H26A . . 109.2 ?
C27 C26 H26A . . 109.2 ?
C23 C26 H26B . . 109.2 ?
C27 C26 H26B . . 109.2 ?
H26A C26 H26B . . 107.9 ?
C28 C27 C32 . . 118.7(2) ?
C28 C27 C26 . . 121.2(2) ?
C32 C27 C26 . . 120.1(2) ?
C27 C28 C29 . . 120.6(2) ?
C27 C28 H28 . . 119.7 ?
C29 C28 H28 . . 119.7 ?
C30 C29 C28 . . 120.3(2) ?
C30 C29 H29 . . 119.9 ?
C28 C29 H29 . . 119.9 ?
C29 C30 C31 . . 119.4(2) ?
C29 C30 H30 . . 120.3 ?
C31 C30 H30 . . 120.3 ?
C30 C31 C32 . . 120.5(2) ?
C30 C31 H31 . . 119.8 ?
C32 C31 H31 . . 119.8 ?
C31 C32 C27 . . 120.6(2) ?
C31 C32 H32 . . 119.7 ?
C27 C32 H32 . . 119.7 ?
N3 C33 C34 . . 107.54(18) ?
N3 C33 C21 . . 121.77(18) ?
C34 C33 C21 . . 130.56(19) ?
C33 C34 C35 . . 107.30(19) ?
C33 C34 H34 . . 126.3 ?
C35 C34 H34 . . 126.3 ?
C36 C35 C34 . . 107.60(19) ?
C36 C35 H35 . . 126.2 ?
C34 C35 H35 . . 126.2 ?
C35 C36 N3 . . 107.62(19) ?
C35 C36 H36 . . 126.2 ?
N3 C36 H36 . . 126.2 ?
N4 C37 C38 . . 107.43(19) ?
N4 C37 C21 . . 123.56(18) ?
C38 C37 C21 . . 129.0(2) ?
C37 C38 C39 . . 107.6(2) ?
C37 C38 H38 . . 126.2 ?
C39 C38 H38 . . 126.2 ?
C40 C39 C38 . . 107.39(19) ?
C40 C39 H39 . . 126.3 ?
C38 C39 H39 . . 126.3 ?
N4 C40 C39 . . 107.89(19) ?
N4 C40 H40 . . 126.1 ?
C39 C40 H40 . . 126.1 ?

loop_
_geom_bond_atom_site_label_1
_geom_bond_atom_site_label_2
_geom_bond_site_symmetry_2
_geom_bond_distance
_geom_bond_publ_flag
S1 C5 . 1.717(2) ?
S1 C2 . 1.736(2) ?
N1 C16 . 1.368(3) ?
N1 C13 . 1.371(3) ?
N1 H1N . 0.87(3) ?
N2 C17 . 1.367(3) ?
N2 C20 . 1.374(3) ?
N2 H2N . 0.84(3) ?
C1 C17 . 1.508(3) ?
C1 C13 . 1.513(3) ?
C1 C2 . 1.516(3) ?
C1 H1 . 1.0000 ?
C2 C3 . 1.363(3) ?
C3 C4 . 1.433(3) ?
C3 C6 . 1.510(3) ?
C4 C5 . 1.358(3) ?
C4 H4 . 0.9500 ?
C5 H5 . 0.9500 ?
C6 C7 . 1.519(3) ?
C6 H6A . 0.9900 ?
C6 H6B . 0.9900 ?
C7 C8 . 1.388(3) ?
C7 C12 . 1.401(3) ?
C8 C9 . 1.395(4) ?
C8 H8 . 0.9500 ?
C9 C10 . 1.384(4) ?
C9 H9 . 0.9500 ?
C10 C11 . 1.389(4) ?
C10 H10 . 0.9500 ?
C11 C12 . 1.392(4) ?
C11 H11 . 0.9500 ?
C12 H12 . 0.9500 ?
C13 C14 . 1.376(3) ?
C14 C15 . 1.424(3) ?
C14 H14 . 0.9500 ?
C15 C16 . 1.372(3) ?
C15 H15 . 0.9500 ?
C16 H16 . 0.9500 ?
C17 C18 . 1.380(3) ?
C18 C19 . 1.419(3) ?
C18 H18 . 0.9500 ?
C19 C20 . 1.380(3) ?
C19 H19 . 0.9500 ?
C20 H20 . 0.9500 ?
S2 C25 . 1.718(2) ?
S2 C22 . 1.733(2) ?
N3 C33 . 1.370(3) ?
N3 C36 . 1.373(3) ?
N3 H3N . 0.87(3) ?
N4 C40 . 1.372(3) ?
N4 C37 . 1.373(3) ?
N4 H4N . 0.91(3) ?
C21 C37 . 1.506(3) ?
C21 C33 . 1.515(3) ?
C21 C22 . 1.516(3) ?
C21 H21 . 1.0000 ?
C22 C23 . 1.367(3) ?
C23 C24 . 1.435(3) ?
C23 C26 . 1.511(3) ?
C24 C25 . 1.360(3) ?
C24 H24 . 0.9500 ?
C25 H25 . 0.9500 ?
C26 C27 . 1.518(3) ?
C26 H26A . 0.9900 ?
C26 H26B . 0.9900 ?
C27 C28 . 1.392(3) ?
C27 C32 . 1.397(3) ?
C28 C29 . 1.399(3) ?
C28 H28 . 0.9500 ?
C29 C30 . 1.386(3) ?
C29 H29 . 0.9500 ?
C30 C31 . 1.388(4) ?
C30 H30 . 0.9500 ?
C31 C32 . 1.393(3) ?
C31 H31 . 0.9500 ?
C32 H32 . 0.9500 ?
C33 C34 . 1.377(3) ?
C34 C35 . 1.422(3) ?
C34 H34 . 0.9500 ?
C35 C36 . 1.370(3) ?
C35 H35 . 0.9500 ?
C36 H36 . 0.9500 ?
C37 C38 . 1.380(3) ?
C38 C39 . 1.418(3) ?
C38 H38 . 0.9500 ?
C39 C40 . 1.373(3) ?
C39 H39 . 0.9500 ?
C40 H40 . 0.9500 ?

loop_
_geom_hbond_atom_site_label_D
_geom_hbond_atom_site_label_H
_geom_hbond_atom_site_label_A
_geom_hbond_site_symmetry_A
_geom_hbond_distance_DH
_geom_hbond_distance_HA
_geom_hbond_distance_DA
_geom_hbond_angle_DHA
_geom_hbond_publ_flag
N1 H1N N3 . 0.87(3) 2.61(3) 3.270(3) 134(3) yes
N4 H4N S2 . 0.91(3) 2.86(3) 3.191(2) 103(2) yes
N1 -H1N Cg6 . 0.87(3) 2.65(3) 3.300(2) 133(3) yes
N2 -H2N Cg7 . 0.84(3) 2.53(3) 3.249(2) 145(3) yes
N3 -H3N Cg3 . 0.87(3) 2.70(3) 3.335(2) 131(3) yes
N4 -H4N Cg2 . 0.91(3) 2.51(3) 3.207(2) 134(3) yes
C5 -H5 Cg8 4_475 0.95 2.98 3.931(3) 177 yes
C6 -H6B Cg8 4_565 0.99 2.79 3.697(3) 153 yes
C10 -H10 Cg7 4_465 0.95 2.86 3.544(3) 130 yes
C11 -H11 Cg5 4_465 0.95 2.98 3.874(3) 157 yes
C25 -H25 Cg4 2_764 0.95 2.98 3.924(3) 176 yes
C26 -H26A Cg4 2_654 0.99 2.77 3.684(3) 153 yes
C30 -H30 Cg3 2_664 0.95 2.88 3.585(3) 132 yes
C31 -H31 Cg1 2_664 0.95 2.97 3.863(3) 156 yes

loop_
_geom_torsion_atom_site_label_1
_geom_torsion_atom_site_label_2
_geom_torsion_atom_site_label_3
_geom_torsion_atom_site_label_4
_geom_torsion_site_symmetry_1
_geom_torsion_site_symmetry_2
_geom_torsion_site_symmetry_3
_geom_torsion_site_symmetry_4
_geom_torsion
_geom_torsion_publ_flag
C17 C1 C2 C3 . . . . 141.6(2) ?
C13 C1 C2 C3 . . . . -90.2(3) ?
C17 C1 C2 S1 . . . . -44.1(2) ?
C13 C1 C2 S1 . . . . 84.15(19) ?
C5 S1 C2 C3 . . . . 0.81(17) ?
C5 S1 C2 C1 . . . . -174.41(17) ?
C1 C2 C3 C4 . . . . 174.28(19) ?
S1 C2 C3 C4 . . . . -0.5(2) ?
C1 C2 C3 C6 . . . . -6.8(3) ?
S1 C2 C3 C6 . . . . 178.40(16) ?
C2 C3 C4 C5 . . . . -0.1(3) ?
C6 C3 C4 C5 . . . . -179.1(2) ?
C3 C4 C5 S1 . . . . 0.7(2) ?
C2 S1 C5 C4 . . . . -0.88(18) ?
C2 C3 C6 C7 . . . . -115.1(2) ?
C4 C3 C6 C7 . . . . 63.7(3) ?
C3 C6 C7 C8 . . . . -120.0(2) ?
C3 C6 C7 C12 . . . . 60.1(3) ?
C12 C7 C8 C9 . . . . -0.3(3) ?
C6 C7 C8 C9 . . . . 179.8(2) ?
C7 C8 C9 C10 . . . . 0.7(3) ?
C8 C9 C10 C11 . . . . -0.6(3) ?
C9 C10 C11 C12 . . . . 0.1(3) ?
C10 C11 C12 C7 . . . . 0.3(3) ?
C8 C7 C12 C11 . . . . -0.3(3) ?
C6 C7 C12 C11 . . . . 179.67(19) ?
C16 N1 C13 C14 . . . . 0.0(2) ?
C16 N1 C13 C1 . . . . -177.46(19) ?
C17 C1 C13 N1 . . . . -47.6(2) ?
C2 C1 C13 N1 . . . . -176.43(19) ?
C17 C1 C13 C14 . . . . 135.5(2) ?
C2 C1 C13 C14 . . . . 6.7(3) ?
N1 C13 C14 C15 . . . . 0.0(2) ?
C1 C13 C14 C15 . . . . 177.2(2) ?
C13 C14 C15 C16 . . . . 0.0(3) ?
C13 N1 C16 C15 . . . . 0.0(2) ?
C14 C15 C16 N1 . . . . 0.0(3) ?
C20 N2 C17 C18 . . . . 0.4(2) ?
C20 N2 C17 C1 . . . . -177.61(18) ?
C13 C1 C17 N2 . . . . -55.8(2) ?
C2 C1 C17 N2 . . . . 70.8(3) ?
C13 C1 C17 C18 . . . . 126.7(2) ?
C2 C1 C17 C18 . . . . -106.7(2) ?
N2 C17 C18 C19 . . . . -0.3(2) ?
C1 C17 C18 C19 . . . . 177.5(2) ?
C17 C18 C19 C20 . . . . 0.2(2) ?
C17 N2 C20 C19 . . . . -0.3(2) ?
C18 C19 C20 N2 . . . . 0.1(2) ?
C37 C21 C22 C23 . . . . -140.9(2) ?
C33 C21 C22 C23 . . . . 91.1(2) ?
C37 C21 C22 S2 . . . . 44.7(2) ?
C33 C21 C22 S2 . . . . -83.3(2) ?
C25 S2 C22 C23 . . . . -0.63(17) ?
C25 S2 C22 C21 . . . . 174.56(17) ?
C21 C22 C23 C24 . . . . -174.53(19) ?
S2 C22 C23 C24 . . . . 0.3(2) ?
C21 C22 C23 C26 . . . . 6.8(3) ?
S2 C22 C23 C26 . . . . -178.37(16) ?
C22 C23 C24 C25 . . . . 0.3(3) ?
C26 C23 C24 C25 . . . . 179.0(2) ?
C23 C24 C25 S2 . . . . -0.8(2) ?
C22 S2 C25 C24 . . . . 0.80(18) ?
C22 C23 C26 C27 . . . . 114.7(2) ?
C24 C23 C26 C27 . . . . -63.9(3) ?
C23 C26 C27 C28 . . . . 118.9(2) ?
C23 C26 C27 C32 . . . . -60.9(3) ?
C32 C27 C28 C29 . . . . 0.0(3) ?
C26 C27 C28 C29 . . . . -179.7(2) ?
C27 C28 C29 C30 . . . . -0.4(3) ?
C28 C29 C30 C31 . . . . 0.3(3) ?
C29 C30 C31 C32 . . . . 0.3(3) ?
C30 C31 C32 C27 . . . . -0.6(3) ?
C28 C27 C32 C31 . . . . 0.5(3) ?
C26 C27 C32 C31 . . . . -179.75(19) ?
C36 N3 C33 C34 . . . . 0.6(2) ?
C36 N3 C33 C21 . . . . 176.96(18) ?
C37 C21 C33 N3 . . . . 45.3(3) ?
C22 C21 C33 N3 . . . . 174.30(19) ?
C37 C21 C33 C34 . . . . -139.3(2) ?
C22 C21 C33 C34 . . . . -10.3(3) ?
N3 C33 C34 C35 . . . . -0.4(3) ?
C21 C33 C34 C35 . . . . -176.2(2) ?
C33 C34 C35 C36 . . . . 0.0(3) ?
C34 C35 C36 N3 . . . . 0.4(2) ?
C33 N3 C36 C35 . . . . -0.7(2) ?
C40 N4 C37 C38 . . . . -0.1(2) ?
C40 N4 C37 C21 . . . . 178.37(19) ?
C33 C21 C37 N4 . . . . 58.7(3) ?
C22 C21 C37 N4 . . . . -68.0(3) ?
C33 C21 C37 C38 . . . . -123.2(2) ?
C22 C21 C37 C38 . . . . 110.2(2) ?
N4 C37 C38 C39 . . . . -0.1(2) ?
C21 C37 C38 C39 . . . . -178.4(2) ?
C37 C38 C39 C40 . . . . 0.2(2) ?
C37 N4 C40 C39 . . . . 0.2(2) ?
C38 C39 C40 N4 . . . . -0.2(2) ?
